data_2100058
loop_
_publ_author_name
'Richard E. Marsh'

_publ_section_title
;
 Space group <i>P</i>1: an update
;
_journal_issue 3
_journal_name_full 'Acta Crystallographica Section B'
_journal_page_first 359
_journal_page_last 359
_journal_paper_doi 10.1107/S0108768105009651
_journal_volume 61
_journal_year 2005
_chemical_formula_moiety '2(C24 H20 P), C6 N6 Br8 Mo6, 4(H2 O)'
_chemical_formula_sum 'C54 H48 Br8 Mo6 N6 O4 P2'
_space_group_crystal_system triclinic
_space_group_IT_number 2
_space_group_name_Hall '-P 1'
_space_group_name_H-M_alt 'P -1'
_symmetry_space_group_name_H-M 'P -1'
_audit_creation_method CRYM
_cell_angle_alpha 71.82
_cell_angle_beta 67.59
_cell_angle_gamma 62.75
_cell_formula_units_Z 1
_cell_length_a 11.6270
_cell_length_b 11.8530
_cell_length_c 14.2340
_cell_volume 1589.537
_cod_data_source_file bk0148.cif
_cod_data_source_block NAVQAC
_cod_depositor_comments
;
  Added moiety chemical formula and Z value from Marsh (2005) paper.
  The summary chemical formula is calculated from moiety formula using
  AdHocParser
  (svn://www.crystallography.net/cod-tools/trunk/Formulae/AdHocParser.yp,
  revision 1441.)

  Andrius Merkys
  2013-11-11
;
_cod_original_sg_symbol_H-M P-1
_cod_original_formula_sum 'not given'
_cod_database_code 2100058

loop_
_space_group_symop_id
_space_group_symop_operation_xyz
1 x,y,z
2 -x,-y,-z

loop_
_atom_site_label
_atom_site_fract_x
_atom_site_fract_y
_atom_site_fract_z
_atom_site_type_symbol
Mo1 -0.00540 -0.08360 0.41105 Mo
Mo2 -0.16967 0.00404 0.58315 Mo
Mo3 -0.07966 0.15877 0.42355 Mo
Br1 0.24051 -0.24258 0.40661 Br
Br2 -0.09205 -0.23467 0.56809 Br
Br3 -0.25056 0.07900 0.41920 Br
Br6 0.08273 0.06933 0.25611 Br
C1 -0.01375 -0.18635 0.31055 C
N1 -0.02620 -0.23785 0.26225 N
C2 -0.36785 0.00390 0.68165 C
N2 -0.46710 -0.00175 0.73380 N
C3 -0.17045 0.34790 0.33275 C
N3 -0.20485 0.44665 0.28385 N
P1 0.52644 0.59565 -0.20985 P
C7 0.55845 0.64865 -0.34680 C
C8 0.55435 0.58235 -0.41150 C
H1 0.53240 0.51025 -0.38295 H
C9 0.58270 0.62410 -0.51655 C
H2 0.58105 0.57910 -0.55865 H
C10 0.61285 0.73210 -0.55900 C
H3 0.63110 0.76050 -0.62980 H
C11 0.61570 0.79745 -0.49665 C
H4 0.63605 0.87020 -0.52555 H
C12 0.58980 0.75690 -0.39215 C
H5 0.59255 0.80240 -0.35105 H
C13 0.55655 0.42755 -0.17980 C
C14 0.47060 0.38535 -0.19440 C
H6 0.39660 0.44465 -0.21775 H
C15 0.49550 0.25690 -0.17390 C
H7 0.44205 0.22840 -0.18750 H
C16 0.60075 0.16960 -0.13335 C
H8 0.61440 0.08310 -0.11755 H
C17 0.68460 0.20585 -0.11580 C
H9 0.75520 0.14530 -0.08895 H
C18 0.66270 0.33810 -0.13805 C
H10 0.71860 0.36510 -0.12670 H
C19 0.35370 0.68650 -0.14715 C
C20 0.30595 0.82300 -0.17530 C
H11 0.36235 0.86240 -0.22430 H
C21 0.17620 0.89345 -0.12885 C
H12 0.14450 0.98265 -0.14490 H
C22 0.09040 0.83460 -0.05800 C
H13 0.00085 0.88400 -0.02910 H
C23 0.13735 0.70235 -0.03010 C
H14 0.08155 0.66260 0.01840 H
C24 0.27230 0.62785 -0.07520 C
H15 0.30595 0.53950 -0.05520 H
C25 0.64250 0.62430 -0.17325 C
C26 0.77750 0.56290 -0.21715 C
H16 0.80540 0.51040 -0.26485 H
C27 0.87330 0.57730 -0.19190 C
H17 0.96495 0.53425 -0.22100 H
C28 0.82505 0.65930 -0.12095 C
H18 0.88745 0.66895 -0.10175 H
C29 0.68585 0.72710 -0.07800 C
H19 0.65615 0.78435 -0.03390 H
C30 0.59640 0.70545 -0.10380 C
H20 0.50450 0.74560 -0.07430 H
O1 0.70190 -0.06745 0.05640 O
O2 0.16475 0.30890 0.83535 O
